data_2019297
loop_
_publ_author_name
'Prasad, Thazhe Kootteri'
'Rajasekharan, M. V.'

_publ_section_title
;
 Novel three-dimensional coordination polymers of lanthanides with sulfate
 and oxydiacetic acid
;
_journal_coeditor_code FN3156
_journal_issue 12
_journal_name_full 'Acta Crystallographica Section C'
_journal_page_first 1503
_journal_page_last 1508
_journal_paper_doi 10.1107/S0108270113031806
_journal_volume 69
_journal_year 2013
_chemical_formula_iupac '[Pr2 (C4 H4 O5) (S O4)2 (H2 O)2] , 0.5H2 O'
_chemical_formula_moiety 'C4 H8 O15 Pr2 S2, 0.5(H2 O)'
_chemical_formula_sum 'C4 H9 O15.5 Pr2 S2'
_chemical_formula_weight 651.05
_chemical_name_systematic
;
Poly[[diaqua-\m~4~-oxydiacetato-di-\m~4~-sulfato-dipraseodymium(III)]
hemihydrate]
;
_space_group_IT_number 2
_symmetry_cell_setting triclinic
_symmetry_space_group_name_Hall '-P 1'
_symmetry_space_group_name_H-M 'P -1'
_atom_sites_solution_hydrogens geom
_atom_sites_solution_primary direct
_atom_sites_solution_secondary difmap
_audit_creation_method SHELXL97
_cell_angle_alpha 86.340(5)
_cell_angle_beta 89.487(5)
_cell_angle_gamma 68.617(5)
_cell_formula_units_Z 2
_cell_length_a 6.618(2)
_cell_length_b 8.527(3)
_cell_length_c 13.111(4)
_cell_measurement_reflns_used 6036
_cell_measurement_temperature 298(2)
_cell_measurement_theta_max 28.14
_cell_measurement_theta_min 2.57
_cell_volume 687.5(4)
_computing_cell_refinement 'SMART APEX (Bruker, 2007)'
_computing_data_collection 'SMART APEX (Bruker, 2007)'
_computing_data_reduction 'SAINT-Plus (Bruker, 2007)'
_computing_molecular_graphics 'DIAMOND (Brandenburg, 1999)'
_computing_publication_material 'WinGX (Farrugia, 2012)'
_computing_structure_refinement 'SHELXL97 (Sheldrick, 2008)'
_computing_structure_solution 'SHELXS97 (Sheldrick, 2008)'
_diffrn_ambient_temperature 298(2)
_diffrn_measured_fraction_theta_full 0.992
_diffrn_measured_fraction_theta_max 0.917
_diffrn_measurement_device_type 'Bruker SMART APEX CCD area-detector'
_diffrn_measurement_method '\f and \w'
_diffrn_radiation_monochromator graphite
_diffrn_radiation_source 'sealed tube'
_diffrn_radiation_type MoK\a
_diffrn_radiation_wavelength 0.71073
_diffrn_reflns_av_R_equivalents 0.0190
_diffrn_reflns_av_sigmaI/netI 0.0232
_diffrn_reflns_limit_h_max 8
_diffrn_reflns_limit_h_min -8
_diffrn_reflns_limit_k_max 11
_diffrn_reflns_limit_k_min -10
_diffrn_reflns_limit_l_max 17
_diffrn_reflns_limit_l_min -17
_diffrn_reflns_number 7509
_diffrn_reflns_theta_full 25.00
_diffrn_reflns_theta_max 28.21
_diffrn_reflns_theta_min 1.56
_diffrn_standards_number 0
_exptl_absorpt_coefficient_mu 7.396
_exptl_absorpt_correction_T_max 0.553
_exptl_absorpt_correction_T_min 0.316
_exptl_absorpt_correction_type multi-scan
_exptl_absorpt_process_details '(SADABS; Sheldrick, 1996)'
_exptl_crystal_colour 'pale green'
_exptl_crystal_density_diffrn 3.145
_exptl_crystal_density_method 'not measured'
_exptl_crystal_description needle
_exptl_crystal_F_000 614
_exptl_crystal_size_max 0.60
_exptl_crystal_size_mid 0.10
_exptl_crystal_size_min 0.08
_refine_diff_density_max 0.757
_refine_diff_density_min -1.027
_refine_ls_extinction_method none
_refine_ls_goodness_of_fit_ref 1.142
_refine_ls_hydrogen_treatment constr
_refine_ls_matrix_type full
_refine_ls_number_parameters 217
_refine_ls_number_reflns 3119
_refine_ls_number_restraints 0
_refine_ls_restrained_S_all 1.142
_refine_ls_R_factor_all 0.0216
_refine_ls_R_factor_gt 0.0205
_refine_ls_shift/su_max 0.003
_refine_ls_shift/su_mean 0.000
_refine_ls_structure_factor_coef Fsqd
_refine_ls_weighting_details 'calc w = 1/[\s^2^(Fo^2^)+(0.0214P)^2^+1.2502P] where P=(Fo^2^+2Fc^2^)/3'
_refine_ls_weighting_scheme calc
_refine_ls_wR_factor_gt 0.0492
_refine_ls_wR_factor_ref 0.0498
_reflns_number_gt 3020
_reflns_number_total 3119
_reflns_threshold_expression I>2\s(I)
_cod_data_source_file fn3156.cif
_cod_data_source_block I
_cod_original_cell_volume 687.4(4)
_cod_database_code 2019297

loop_
_symmetry_equiv_pos_as_xyz
'x, y, z'
'-x, -y, -z'

loop_
_atom_site_type_symbol
_atom_site_label
_atom_site_fract_x
_atom_site_fract_y
_atom_site_fract_z
_atom_site_U_iso_or_equiv
_atom_site_adp_type
_atom_site_calc_flag
_atom_site_refinement_flags
_atom_site_occupancy
_atom_site_symmetry_multiplicity
Pr Pr1 0.38812(3) 0.47758(2) 0.663048(12) 0.00975(6) Uani d . 1 1
Pr Pr2 0.26110(3) 0.25533(2) 1.005609(12) 0.00847(6) Uani d . 1 1
S S1 0.79216(13) 0.56048(10) 0.73700(6) 0.01177(16) Uani d . 1 1
S S2 -0.21987(12) 0.30505(10) 1.08640(6) 0.00974(15) Uani d . 1 1
C C1 0.7432(5) 0.2345(4) 0.4939(3) 0.0163(7) Uani d . 1 1
C C2 0.7278(8) 0.0917(5) 0.5610(3) 0.0293(10) Uani d . 1 1
H H2A 0.6454 0.0364 0.5267 0.035 Uiso calc R 1 1
H H2B 0.8717 0.0093 0.5770 0.035 Uiso calc R 1 1
C C3 0.6373(7) 0.0305(5) 0.7295(3) 0.0254(9) Uani d . 1 1
H H3A 0.7882 -0.0337 0.7474 0.030 Uiso calc R 1 1
H H3B 0.5727 -0.0462 0.7056 0.030 Uiso calc R 1 1
C C4 0.5190(5) 0.1142(4) 0.8207(2) 0.0122(6) Uani d . 1 1
O O1 0.6705(4) 0.3802(3) 0.52743(19) 0.0209(5) Uani d . 1 1
O O2 0.8178(4) 0.2112(3) 0.40645(19) 0.0224(6) Uani d . 1 1
O O3 0.6226(4) 0.1582(3) 0.65198(18) 0.0203(5) Uani d . 1 1
O O4 0.4085(4) 0.2691(3) 0.81568(18) 0.0136(5) Uani d . 1 1
O O5 0.5324(4) 0.0231(3) 0.90248(18) 0.0143(5) Uani d . 1 1
O O6 0.7400(4) 0.4089(3) 0.7645(2) 0.0194(5) Uani d . 1 1
O O7 0.6332(4) 0.6569(3) 0.65608(18) 0.0172(5) Uani d . 1 1
O O8 1.0134(4) 0.5124(4) 0.6998(2) 0.0255(6) Uani d . 1 1
O O9 0.7664(4) 0.6622(3) 0.82478(19) 0.0191(5) Uani d . 1 1
O O10 0.2188(5) 0.3368(4) 0.5404(2) 0.0288(6) Uani d . 1 1
H H10A 0.2312 0.3385 0.4727 0.043 Uiso d R 1 1
H H10B 0.1801 0.2693 0.5640 0.043 Uiso d R 1 1
O O11 -0.1514(4) 0.4377(3) 1.03282(18) 0.0138(5) Uani d . 1 1
O O12 -0.0202(4) 0.1508(3) 1.09050(19) 0.0145(5) Uani d . 1 1
O O13 -0.3887(4) 0.2799(3) 1.02581(19) 0.0171(5) Uani d . 1 1
O O14 -0.2943(4) 0.3515(3) 1.18773(19) 0.0190(5) Uani d . 1 1
O O15 0.0571(4) 0.1639(3) 0.87499(19) 0.0194(5) Uani d . 1 1
H H15A -0.0400 0.2344 0.8386 0.029 Uiso d R 1 1
H H15B 0.0521 0.0627 0.8948 0.029 Uiso d R 1 1
O O1W 1.1591(15) 0.0947(11) 0.6575(6) 0.061(2) Uani d P 0.50 1
H H1A 1.0584 0.0993 0.6899 0.092 Uiso d PR 0.50 1
H H1B 1.1925 0.0129 0.6219 0.092 Uiso d PR 0.50 1

loop_
_atom_site_aniso_label
_atom_site_aniso_U_11
_atom_site_aniso_U_22
_atom_site_aniso_U_33
_atom_site_aniso_U_12
_atom_site_aniso_U_13
_atom_site_aniso_U_23
Pr1 0.01011(10) 0.01046(9) 0.00872(9) -0.00378(7) 0.00145(6) -0.00098(6)
Pr2 0.00855(9) 0.00876(9) 0.00814(9) -0.00313(7) 0.00141(6) -0.00112(6)
S1 0.0105(4) 0.0152(4) 0.0106(4) -0.0056(3) 0.0016(3) -0.0032(3)
S2 0.0089(4) 0.0108(4) 0.0105(4) -0.0046(3) 0.0019(3) -0.0018(3)
C1 0.0123(16) 0.0165(17) 0.0150(17) 0.0002(13) 0.0016(13) 0.0015(13)
C2 0.050(3) 0.0170(18) 0.0143(18) -0.0038(18) 0.0186(17) -0.0031(15)
C3 0.040(2) 0.0141(17) 0.0147(18) -0.0017(16) 0.0101(16) 0.0021(14)
C4 0.0130(15) 0.0127(15) 0.0110(15) -0.0053(12) 0.0022(12) 0.0017(12)
O1 0.0282(14) 0.0141(12) 0.0172(13) -0.0042(11) 0.0069(10) -0.0011(10)
O2 0.0259(14) 0.0205(13) 0.0133(12) -0.0001(11) 0.0066(10) 0.0023(10)
O3 0.0323(14) 0.0113(11) 0.0102(12) -0.0002(10) 0.0108(10) 0.0006(9)
O4 0.0164(12) 0.0104(11) 0.0126(11) -0.0035(9) 0.0043(9) -0.0002(9)
O5 0.0168(12) 0.0115(11) 0.0106(11) -0.0006(9) 0.0037(9) 0.0003(9)
O6 0.0172(13) 0.0166(12) 0.0259(14) -0.0084(10) -0.0054(10) 0.0027(10)
O7 0.0199(12) 0.0207(13) 0.0121(12) -0.0089(10) -0.0019(9) 0.0010(10)
O8 0.0141(13) 0.0353(16) 0.0306(15) -0.0115(12) 0.0083(11) -0.0127(13)
O9 0.0210(13) 0.0250(13) 0.0134(12) -0.0099(11) 0.0011(10) -0.0068(10)
O10 0.0386(17) 0.0413(17) 0.0157(13) -0.0244(14) 0.0055(12) -0.0088(12)
O11 0.0128(11) 0.0098(11) 0.0193(12) -0.0053(9) 0.0020(9) 0.0009(9)
O12 0.0120(11) 0.0111(11) 0.0192(12) -0.0032(9) 0.0019(9) 0.0009(9)
O13 0.0139(12) 0.0236(13) 0.0171(12) -0.0105(10) 0.0010(9) -0.0040(10)
O14 0.0188(13) 0.0265(14) 0.0138(12) -0.0098(11) 0.0048(10) -0.0084(10)
O15 0.0224(13) 0.0170(12) 0.0203(13) -0.0092(10) -0.0054(10) 0.0021(10)
O1W 0.096(7) 0.061(5) 0.049(5) -0.052(5) 0.030(5) -0.020(4)

loop_
_atom_type_symbol
_atom_type_description
_atom_type_scat_dispersion_real
_atom_type_scat_dispersion_imag
_atom_type_scat_source
C C 0.0033 0.0016 'International Tables Vol C Tables 4.2.6.8 and 6.1.1.4'
H H 0.0000 0.0000 'International Tables Vol C Tables 4.2.6.8 and 6.1.1.4'
O O 0.0106 0.0060 'International Tables Vol C Tables 4.2.6.8 and 6.1.1.4'
S S 0.1246 0.1234 'International Tables Vol C Tables 4.2.6.8 and 6.1.1.4'
Pr Pr -0.2180 2.8214 'International Tables Vol C Tables 4.2.6.8 and 6.1.1.4'

loop_
_geom_angle_atom_site_label_1
_geom_angle_atom_site_label_2
_geom_angle_atom_site_label_3
_geom_angle_site_symmetry_1
_geom_angle_site_symmetry_3
_geom_angle
_geom_angle_publ_flag
O8 Pr1 O14 1_455 2_567 74.82(9) y
O8 Pr1 O1 1_455 . 141.45(9) y
O14 Pr1 O1 2_567 . 142.39(9) y
O8 Pr1 O6 1_455 . 136.99(9) y
O14 Pr1 O6 2_567 . 73.67(9) y
O1 Pr1 O6 . . 77.86(9) y
O8 Pr1 O10 1_455 . 65.56(9) y
O14 Pr1 O10 2_567 . 140.38(9) y
O1 Pr1 O10 . . 76.58(9) y
O6 Pr1 O10 . . 138.92(9) y
O8 Pr1 O4 1_455 . 74.53(9) y
O14 Pr1 O4 2_567 . 74.59(8) y
O1 Pr1 O4 . . 117.28(8) y
O6 Pr1 O4 . . 69.40(8) y
O10 Pr1 O4 . . 94.90(9) y
O8 Pr1 O7 1_455 . 138.79(9) y
O14 Pr1 O7 2_567 . 73.89(8) y
O1 Pr1 O7 . . 69.64(8) y
O6 Pr1 O7 . . 54.38(8) y
O10 Pr1 O7 . . 138.90(8) y
O4 Pr1 O7 . . 120.95(8) y
O8 Pr1 O2 1_455 2_666 78.57(10) y
O14 Pr1 O2 2_567 2_666 73.35(9) y
O1 Pr1 O2 . 2_666 100.13(8) y
O6 Pr1 O2 . 2_666 118.49(9) y
O10 Pr1 O2 . 2_666 97.36(10) y
O4 Pr1 O2 . 2_666 142.41(8) y
O7 Pr1 O2 . 2_666 67.24(9) y
O8 Pr1 O3 1_455 . 109.98(9) y
O14 Pr1 O3 2_567 . 129.82(8) y
O1 Pr1 O3 . . 59.02(8) y
O6 Pr1 O3 . . 71.04(8) y
O10 Pr1 O3 . . 68.31(10) y
O4 Pr1 O3 . . 60.24(7) y
O7 Pr1 O3 . . 110.55(9) y
O2 Pr1 O3 2_666 . 156.26(8) y
O8 Pr1 O1 1_455 2_666 98.61(9) y
O14 Pr1 O1 2_567 2_666 121.56(9) y
O1 Pr1 O1 . 2_666 57.55(10) y
O6 Pr1 O1 . 2_666 122.74(8) y
O10 Pr1 O1 . 2_666 66.12(9) y
O4 Pr1 O1 . 2_666 160.81(8) y
O7 Pr1 O1 . 2_666 76.13(8) y
O2 Pr1 O1 2_666 2_666 48.90(8) y
O3 Pr1 O1 . 2_666 107.36(8) y
O8 Pr1 C1 1_455 2_666 92.71(10) ?
O14 Pr1 C1 2_567 2_666 96.41(9) ?
O1 Pr1 C1 . 2_666 76.55(9) ?
O6 Pr1 C1 . 2_666 119.19(9) ?
O10 Pr1 C1 . 2_666 85.08(10) ?
O4 Pr1 C1 . 2_666 165.83(8) ?
O7 Pr1 C1 . 2_666 65.11(9) ?
O2 Pr1 C1 2_666 2_666 24.62(8) ?
O3 Pr1 C1 . 2_666 131.83(8) ?
O1 Pr1 C1 2_666 2_666 25.15(8) ?
O8 Pr1 S1 1_455 . 144.16(7) ?
O14 Pr1 S1 2_567 . 69.36(6) ?
O1 Pr1 S1 . . 74.04(7) ?
O6 Pr1 S1 . . 27.17(6) ?
O10 Pr1 S1 . . 150.26(7) ?
O4 Pr1 S1 . . 94.41(6) ?
O7 Pr1 S1 . . 27.39(6) ?
O2 Pr1 S1 2_666 . 92.25(7) ?
O3 Pr1 S1 . . 92.33(7) ?
O1 Pr1 S1 2_666 . 101.00(6) ?
C1 Pr1 S1 2_666 . 92.50(7) ?
O9 Pr2 O13 2_667 1_655 80.10(9) y
O9 Pr2 O11 2_667 2_567 81.83(9) y
O13 Pr2 O11 1_655 2_567 81.20(8) y
O9 Pr2 O5 2_667 2_657 80.13(8) y
O13 Pr2 O5 1_655 2_657 79.60(9) y
O11 Pr2 O5 2_567 2_657 155.58(8) y
O9 Pr2 O15 2_667 . 140.95(9) y
O13 Pr2 O15 1_655 . 138.74(8) y
O11 Pr2 O15 2_567 . 104.20(8) y
O5 Pr2 O15 2_657 . 100.18(8) y
O9 Pr2 O12 2_667 . 74.10(8) y
O13 Pr2 O12 1_655 . 145.18(8) y
O11 Pr2 O12 2_567 . 117.02(8) y
O5 Pr2 O12 2_657 . 73.32(8) y
O15 Pr2 O12 . . 68.83(8) y
O9 Pr2 O5 2_667 . 136.68(8) y
O13 Pr2 O5 1_655 . 73.50(8) y
O11 Pr2 O5 2_567 . 125.81(8) y
O5 Pr2 O5 2_657 . 61.94(9) y
O15 Pr2 O5 . . 70.49(8) y
O12 Pr2 O5 . . 110.77(8) y
O9 Pr2 O11 2_667 . 73.55(8) y
O13 Pr2 O11 1_655 . 138.34(8) y
O11 Pr2 O11 2_567 . 63.76(9) y
O5 Pr2 O11 2_657 . 125.34(7) y
O15 Pr2 O11 . . 74.98(8) y
O12 Pr2 O11 . . 53.84(7) y
O5 Pr2 O11 . . 145.46(8) y
O9 Pr2 O4 2_667 . 149.81(8) y
O13 Pr2 O4 1_655 . 74.63(8) y
O11 Pr2 O4 2_567 . 78.25(7) y
O5 Pr2 O4 2_657 . 110.68(7) y
O15 Pr2 O4 . . 66.87(8) y
O12 Pr2 O4 . . 135.51(7) y
O5 Pr2 O4 . . 49.31(7) y
O11 Pr2 O4 . . 116.15(7) y
O9 Pr2 C4 2_667 . 152.11(9) ?
O13 Pr2 C4 1_655 . 73.43(9) ?
O11 Pr2 C4 2_567 . 102.29(8) ?
O5 Pr2 C4 2_657 . 86.53(8) ?
O15 Pr2 C4 . . 65.42(9) ?
O12 Pr2 C4 . . 125.18(8) ?
O5 Pr2 C4 . . 24.76(8) ?
O11 Pr2 C4 . . 133.25(8) ?
O4 Pr2 C4 . . 24.59(8) ?
O9 Pr2 S2 2_667 . 71.41(6) ?
O13 Pr2 S2 1_655 . 151.23(6) ?
O11 Pr2 S2 2_567 . 90.66(6) ?
O5 Pr2 S2 2_657 . 98.99(6) ?
O15 Pr2 S2 . . 69.99(7) ?
O12 Pr2 S2 . . 26.60(5) ?
O5 Pr2 S2 . . 131.41(6) ?
O11 Pr2 S2 . . 27.25(5) ?
O4 Pr2 S2 . . 130.82(5) ?
C4 Pr2 S2 . . 135.34(7) ?
O9 S1 O8 . . 109.82(16) ?
O9 S1 O6 . . 110.54(16) ?
O8 S1 O6 . . 110.44(16) ?
O9 S1 O7 . . 109.51(15) ?
O8 S1 O7 . . 110.95(16) ?
O6 S1 O7 . . 105.51(14) ?
O9 S1 Pr1 . . 118.47(11) ?
O8 S1 Pr1 . . 131.70(12) ?
O6 S1 Pr1 . . 51.97(10) ?
O7 S1 Pr1 . . 54.02(10) ?
O14 S2 O13 . . 111.15(15) ?
O14 S2 O12 . . 111.04(15) ?
O13 S2 O12 . . 110.18(15) ?
O14 S2 O11 . . 110.58(15) ?
O13 S2 O11 . . 109.51(14) ?
O12 S2 O11 . . 104.16(14) ?
O14 S2 Pr2 . . 124.33(11) ?
O13 S2 Pr2 . . 124.50(11) ?
O12 S2 Pr2 . . 50.48(9) ?
O11 S2 Pr2 . . 53.69(9) ?
O2 C1 O1 . . 121.4(3) ?
O2 C1 C2 . . 120.7(3) ?
O1 C1 C2 . . 117.8(3) ?
O2 C1 Pr1 . 2_666 60.98(18) ?
O1 C1 Pr1 . 2_666 63.94(18) ?
C2 C1 Pr1 . 2_666 158.5(3) ?
O3 C2 C1 . . 107.9(3) ?
O3 C2 H2A . . 110.1 ?
C1 C2 H2A . . 110.1 ?
O3 C2 H2B . . 110.1 ?
C1 C2 H2B . . 110.1 ?
H2A C2 H2B . . 108.4 ?
O3 C3 C4 . . 108.0(3) ?
O3 C3 H3A . . 110.1 ?
C4 C3 H3A . . 110.1 ?
O3 C3 H3B . . 110.1 ?
C4 C3 H3B . . 110.1 ?
H3A C3 H3B . . 108.4 ?
O4 C4 O5 . . 121.3(3) ?
O4 C4 C3 . . 120.8(3) ?
O5 C4 C3 . . 117.9(3) ?
O4 C4 Pr2 . . 62.82(17) ?
O5 C4 Pr2 . . 58.63(16) ?
C3 C4 Pr2 . . 174.2(2) ?
C1 O1 Pr1 . . 125.9(2) ?
C1 O1 Pr1 . 2_666 90.9(2) ?
Pr1 O1 Pr1 . 2_666 122.45(10) ?
C1 O2 Pr1 . 2_666 94.4(2) ?
C2 O3 C3 . . 112.6(3) ?
C2 O3 Pr1 . . 122.4(2) ?
C3 O3 Pr1 . . 124.6(2) ?
C4 O4 Pr1 . . 125.8(2) ?
C4 O4 Pr2 . . 92.59(19) ?
Pr1 O4 Pr2 . . 141.60(9) ?
C4 O5 Pr2 . 2_657 144.7(2) ?
C4 O5 Pr2 . . 96.62(19) ?
Pr2 O5 Pr2 2_657 . 118.06(9) ?
S1 O6 Pr1 . . 100.86(12) ?
S1 O7 Pr1 . . 98.59(12) ?
S1 O8 Pr1 . 1_655 167.29(17) ?
S1 O9 Pr2 . 2_667 161.89(17) ?
Pr1 O10 H10A . . 126.4 ?
Pr1 O10 H10B . . 116.4 ?
H10A O10 H10B . . 115.2 ?
S2 O11 Pr2 . 2_567 143.41(14) ?
S2 O11 Pr2 . . 99.06(11) ?
Pr2 O11 Pr2 2_567 . 116.24(9) ?
S2 O12 Pr2 . . 102.92(12) ?
S2 O13 Pr2 . 1_455 152.72(15) ?
S2 O14 Pr1 . 2_567 158.40(17) ?
Pr2 O15 H15A . . 121.0 ?
Pr2 O15 H15B . . 110.3 ?
H15A O15 H15B . . 121.7 ?
H1A O1W H1B . . 109.7 ?

loop_
_geom_bond_atom_site_label_1
_geom_bond_atom_site_label_2
_geom_bond_site_symmetry_2
_geom_bond_distance
_geom_bond_publ_flag
Pr1 O8 1_455 2.435(3) y
Pr1 O14 2_567 2.453(2) y
Pr1 O1 . 2.518(3) y
Pr1 O6 . 2.549(3) y
Pr1 O10 . 2.558(3) y
Pr1 O4 . 2.561(2) y
Pr1 O7 . 2.601(2) y
Pr1 O2 2_666 2.609(3) y
Pr1 O3 . 2.610(3) y
Pr1 O1 2_666 2.673(3) y
Pr1 C1 2_666 2.975(3) ?
Pr1 S1 . 3.1782(12) ?
Pr2 O9 2_667 2.360(2) y
Pr2 O13 1_655 2.420(2) y
Pr2 O11 2_567 2.466(2) y
Pr2 O5 2_657 2.501(2) y
Pr2 O15 . 2.518(3) y
Pr2 O12 . 2.558(2) y
Pr2 O5 . 2.584(2) y
Pr2 O11 . 2.637(2) y
Pr2 O4 . 2.677(2) y
Pr2 C4 . 3.007(3) ?
Pr2 S2 . 3.2319(13) ?
S1 O9 . 1.457(3) ?
S1 O8 . 1.458(3) ?
S1 O6 . 1.478(3) ?
S1 O7 . 1.479(3) ?
S2 O14 . 1.442(3) ?
S2 O13 . 1.462(2) ?
S2 O12 . 1.485(2) ?
S2 O11 . 1.499(2) ?
C1 O2 . 1.243(4) ?
C1 O1 . 1.265(4) ?
C1 C2 . 1.490(5) ?
C1 Pr1 2_666 2.975(3) ?
C2 O3 . 1.418(4) ?
C2 H2A . 0.9700 ?
C2 H2B . 0.9700 ?
C3 O3 . 1.418(4) ?
C3 C4 . 1.495(5) ?
C3 H3A . 0.9700 ?
C3 H3B . 0.9700 ?
C4 O4 . 1.252(4) ?
C4 O5 . 1.267(4) ?
O1 Pr1 2_666 2.673(3) ?
O2 Pr1 2_666 2.609(3) ?
O5 Pr2 2_657 2.501(2) ?
O8 Pr1 1_655 2.435(3) ?
O9 Pr2 2_667 2.360(2) ?
O10 H10A . 0.8909 ?
O10 H10B . 0.7587 ?
O11 Pr2 2_567 2.466(2) ?
O13 Pr2 1_455 2.420(2) ?
O14 Pr1 2_567 2.453(2) ?
O15 H15A . 0.8299 ?
O15 H15B . 0.8976 ?
O1W H1A . 0.7775 ?
O1W H1B . 0.8256 ?

loop_
_geom_torsion_atom_site_label_1
_geom_torsion_atom_site_label_2
_geom_torsion_atom_site_label_3
_geom_torsion_atom_site_label_4
_geom_torsion_site_symmetry_1
_geom_torsion_site_symmetry_4
_geom_torsion
O2 C1 C2 O3 . . -175.7(3)
O1 C1 C2 O3 . . 1.6(5)
Pr1 C1 C2 O3 2_666 . -87.5(7)
O3 C3 C4 O4 . . 8.1(5)
O3 C3 C4 O5 . . -172.7(3)
O2 C1 O1 Pr1 . . 153.8(3)
C2 C1 O1 Pr1 . . -23.6(5)
Pr1 C1 O1 Pr1 2_666 . 132.4(2)
O2 C1 O1 Pr1 . 2_666 21.4(3)
C2 C1 O1 Pr1 . 2_666 -155.9(3)
O1 C1 O2 Pr1 . 2_666 -22.0(4)
C2 C1 O2 Pr1 . 2_666 155.3(3)
C1 C2 O3 C3 . . -168.3(3)
C1 C2 O3 Pr1 . . 19.1(5)
C4 C3 O3 C2 . . -179.2(3)
C4 C3 O3 Pr1 . . -6.7(5)
O5 C4 O4 Pr1 . . 174.4(2)
C3 C4 O4 Pr1 . . -6.4(5)
Pr2 C4 O4 Pr1 . . 178.7(2)
O5 C4 O4 Pr2 . . -4.4(3)
C3 C4 O4 Pr2 . . 174.8(3)
O4 C4 O5 Pr2 . 2_657 -164.6(2)
C3 C4 O5 Pr2 . 2_657 16.2(6)
Pr2 C4 O5 Pr2 . 2_657 -169.2(4)
O4 C4 O5 Pr2 . . 4.6(3)
C3 C4 O5 Pr2 . . -174.6(3)
O9 S1 O6 Pr1 . . 110.68(14)
O8 S1 O6 Pr1 . . -127.58(14)
O7 S1 O6 Pr1 . . -7.62(15)
O9 S1 O7 Pr1 . . -111.57(13)
O8 S1 O7 Pr1 . . 127.04(14)
O6 S1 O7 Pr1 . . 7.41(15)
O9 S1 O8 Pr1 . 1_655 -11.2(9)
O6 S1 O8 Pr1 . 1_655 -133.4(9)
O7 S1 O8 Pr1 . 1_655 110.0(9)
Pr1 S1 O8 Pr1 . 1_655 169.9(8)
O8 S1 O9 Pr2 . 2_667 -100.3(5)
O6 S1 O9 Pr2 . 2_667 21.8(6)
O7 S1 O9 Pr2 . 2_667 137.7(5)
Pr1 S1 O9 Pr2 . 2_667 78.8(5)
O14 S2 O11 Pr2 . 2_567 -46.8(3)
O13 S2 O11 Pr2 . 2_567 76.0(3)
O12 S2 O11 Pr2 . 2_567 -166.2(2)
Pr2 S2 O11 Pr2 . 2_567 -165.0(3)
O14 S2 O11 Pr2 . . 118.15(13)
O13 S2 O11 Pr2 . . -119.04(13)
O12 S2 O11 Pr2 . . -1.21(14)
O14 S2 O12 Pr2 . . -117.78(14)
O13 S2 O12 Pr2 . . 118.63(13)
O11 S2 O12 Pr2 . . 1.27(15)
O14 S2 O13 Pr2 . 1_455 -7.7(4)
O12 S2 O13 Pr2 . 1_455 115.8(3)
O11 S2 O13 Pr2 . 1_455 -130.2(3)
Pr2 S2 O13 Pr2 . 1_455 171.1(3)
O13 S2 O14 Pr1 . 2_567 -120.8(4)
O12 S2 O14 Pr1 . 2_567 116.2(4)
O11 S2 O14 Pr1 . 2_567 1.1(5)
Pr2 S2 O14 Pr1 . 2_567 60.4(5)
